data_4111174
loop_
_publ_author_name
'Shigehisa Akine'
'Takanori Taniguchi'
'Tatsuya Nabeshima'

_publ_contact_author_address
;
Tsukuba, Ibaraki 305-8571, Japan
;
_publ_contact_author_email nabesima@chem.tsukuba.ac.jp
_publ_contact_author_fax +81-29-853-4507
_publ_contact_author_name 'Tatsuya Nabeshima'
_publ_contact_author_phone +81-29-853-4507
_publ_section_title
;
 Helical Metallohost-Guest Complexes via Site-Selective Transmetalation of
 Homotrinuclear Complexes
;
_journal_name_full 'Journal of the American Chemical Society'
_journal_page_first 15765
_journal_page_last 15774
_journal_paper_doi 10.1021/ja0646702
_journal_volume 128
_journal_year 2006
_chemical_formula_moiety C34H40N5O19YZn2
_chemical_formula_sum 'C34 H40 N5 O19 Y Zn2'
_chemical_formula_weight 1042.36
_chemical_name_common '[LZn2Y(OAc)2(NO3)(MeOH)](MeOH)'
_chemical_name_systematic
; 
 ? 
;
_space_group_IT_number 2
_symmetry_cell_setting triclinic
_symmetry_space_group_name_Hall '-P 1'
_symmetry_space_group_name_H-M 'P -1'
_atom_sites_solution_hydrogens geom
_atom_sites_solution_primary direct
_atom_sites_solution_secondary difmap
_audit_creation_method SHELXL-97
_cell_angle_alpha 88.920(14)
_cell_angle_beta 85.990(16)
_cell_angle_gamma 67.455(10)
_cell_formula_units_Z 2
_cell_length_a 12.380(5)
_cell_length_b 12.893(6)
_cell_length_c 13.200(7)
_cell_measurement_reflns_used 15394
_cell_measurement_temperature 120
_cell_measurement_theta_max 27.48
_cell_measurement_theta_min 3.09
_cell_volume 1941.1(16)
_computing_cell_refinement 'CrystalClear (Rigaku Corp., 2000)'
_computing_data_collection 'CrystalClear (Rigaku Corp., 2000)'
_computing_data_reduction 'CrystalClear (Rigaku Corp., 2000)'
_computing_molecular_graphics ORTEP-3
_computing_publication_material ORTEP-3
_computing_structure_refinement 'SHELXL-97 (Sheldrick, 1997)'
_computing_structure_solution 'DIRDIF99 (Beurskens et al., 1999)'
_diffrn_ambient_temperature 120
_diffrn_measured_fraction_theta_full 0.954
_diffrn_measured_fraction_theta_max 0.954
_diffrn_measurement_device_type 'Rigaku Mercury CCD system'
_diffrn_measurement_method CCD
_diffrn_radiation_monochromator graphite
_diffrn_radiation_source 'fine-focus sealed tube'
_diffrn_radiation_type MoK\a
_diffrn_radiation_wavelength 0.71069
_diffrn_reflns_av_R_equivalents 0.0317
_diffrn_reflns_av_sigmaI/netI 0.0534
_diffrn_reflns_limit_h_max 16
_diffrn_reflns_limit_h_min -11
_diffrn_reflns_limit_k_max 16
_diffrn_reflns_limit_k_min -14
_diffrn_reflns_limit_l_max 17
_diffrn_reflns_limit_l_min -17
_diffrn_reflns_number 15394
_diffrn_reflns_theta_full 27.48
_diffrn_reflns_theta_max 27.48
_diffrn_reflns_theta_min 3.09
_diffrn_standards_decay_% 0
_diffrn_standards_interval_count 0
_diffrn_standards_interval_time 0
_diffrn_standards_number 0
_exptl_absorpt_coefficient_mu 2.798
_exptl_absorpt_correction_T_max 0.7672
_exptl_absorpt_correction_T_min 0.4007
_exptl_absorpt_correction_type multi-scan
_exptl_absorpt_process_details 'CrystalClear (Rigaku Corp., 2000)'
_exptl_crystal_colour yellow
_exptl_crystal_density_diffrn 1.784
_exptl_crystal_description prismatic
_exptl_crystal_F_000 1060
_exptl_crystal_size_max 0.40
_exptl_crystal_size_mid 0.20
_exptl_crystal_size_min 0.10
_refine_diff_density_max 1.319
_refine_diff_density_min -0.772
_refine_diff_density_rms 0.100
_refine_ls_extinction_method none
_refine_ls_goodness_of_fit_ref 1.057
_refine_ls_hydrogen_treatment constr
_refine_ls_matrix_type full
_refine_ls_number_parameters 558
_refine_ls_number_reflns 8484
_refine_ls_number_restraints 0
_refine_ls_restrained_S_all 1.057
_refine_ls_R_factor_all 0.0647
_refine_ls_R_factor_gt 0.0504
_refine_ls_shift/su_max 0.001
_refine_ls_shift/su_mean 0.000
_refine_ls_structure_factor_coef Fsqd
_refine_ls_weighting_details 'calc w=1/[\s^2^(Fo^2^)+(0.0709P)^2^+1.8444P] where P=(Fo^2^+2Fc^2^)/3'
_refine_ls_weighting_scheme calc
_refine_ls_wR_factor_gt 0.1203
_refine_ls_wR_factor_ref 0.1274
_reflns_number_gt 7190
_reflns_number_total 8484
_reflns_threshold_expression >2sigma(I)
_cod_data_source_file ja0646702si20060630_084202.cif
_cod_data_source_block LZn2Y
_cod_original_cell_volume 1941.0(16)
_cod_database_code 4111174

loop_
_symmetry_equiv_pos_as_xyz
'x, y, z'
'-x, -y, -z'

loop_
_atom_site_label
_atom_site_type_symbol
_atom_site_fract_x
_atom_site_fract_y
_atom_site_fract_z
_atom_site_U_iso_or_equiv
_atom_site_adp_type
_atom_site_occupancy
_atom_site_symmetry_multiplicity
_atom_site_calc_flag
_atom_site_refinement_flags
Y1 Y 0.19748(3) 0.21812(3) 0.24141(3) 0.01415(10) Uani 1 1 d .
Zn1 Zn 0.34773(4) 0.29797(4) 0.04637(3) 0.01657(12) Uani 1 1 d .
Zn2 Zn -0.07531(4) 0.19817(4) 0.26735(4) 0.01836(12) Uani 1 1 d .
C1 C 0.5721(3) 0.0429(3) 0.0797(3) 0.0158(7) Uani 1 1 d .
C2 C 0.4723(3) 0.0725(3) 0.1471(3) 0.0157(7) Uani 1 1 d .
C3 C 0.4734(3) 0.0003(3) 0.2294(3) 0.0163(8) Uani 1 1 d .
C4 C 0.5680(3) -0.0967(3) 0.2446(3) 0.0199(8) Uani 1 1 d .
H1 H 0.5666 -0.1436 0.3007 0.024 Uiso 1 1 calc R
C5 C 0.6674(3) -0.1256(3) 0.1757(3) 0.0208(8) Uani 1 1 d .
H2 H 0.7339 -0.1924 0.1854 0.025 Uiso 1 1 calc R
C6 C 0.6686(3) -0.0583(3) 0.0951(3) 0.0200(8) Uani 1 1 d .
H3 H 0.7355 -0.0797 0.0485 0.024 Uiso 1 1 calc R
O1 O 0.3743(2) 0.1604(2) 0.1360(2) 0.0195(6) Uani 1 1 d .
O2 O 0.3689(2) 0.0393(2) 0.2905(2) 0.0176(6) Uani 1 1 d .
C7 C 0.3491(4) -0.0411(4) 0.3590(4) 0.0304(10) Uani 1 1 d .
H4 H 0.3604 -0.1096 0.3212 0.046 Uiso 1 1 calc R
H5 H 0.2687 -0.0091 0.3898 0.046 Uiso 1 1 calc R
H6 H 0.4045 -0.0591 0.4123 0.046 Uiso 1 1 calc R
C8 C 0.5779(3) 0.1057(3) -0.0118(3) 0.0192(8) Uani 1 1 d .
H7 H 0.6395 0.0696 -0.0618 0.023 Uiso 1 1 calc R
N1 N 0.5069(3) 0.2055(3) -0.0306(2) 0.0188(7) Uani 1 1 d .
O3 O 0.5310(3) 0.2339(2) -0.1325(2) 0.0237(6) Uani 1 1 d .
C9 C 0.5428(4) 0.3391(4) -0.1403(3) 0.0249(9) Uani 1 1 d .
H8 H 0.5609 0.3515 -0.2127 0.030 Uiso 1 1 calc R
H9 H 0.6111 0.3343 -0.1029 0.030 Uiso 1 1 calc R
C10 C 0.4387(4) 0.4406(4) -0.1014(3) 0.0246(9) Uani 1 1 d .
H10 H 0.4290 0.4366 -0.0265 0.030 Uiso 1 1 calc R
H11 H 0.4538 0.5093 -0.1182 0.030 Uiso 1 1 calc R
O4 O 0.3327(3) 0.4485(2) -0.1440(2) 0.0269(7) Uani 1 1 d .
N2 N 0.2716(3) 0.3966(3) -0.0795(2) 0.0195(7) Uani 1 1 d .
C11 C 0.1707(4) 0.4148(3) -0.1127(3) 0.0194(8) Uani 1 1 d .
H12 H 0.1526 0.4542 -0.1748 0.023 Uiso 1 1 calc R
C12 C 0.0820(3) 0.3796(3) -0.0623(3) 0.0182(8) Uani 1 1 d .
C13 C 0.0918(3) 0.3331(3) 0.0352(3) 0.0166(8) Uani 1 1 d .
C14 C -0.0014(3) 0.3092(3) 0.0842(3) 0.0162(8) Uani 1 1 d .
C15 C -0.1021(3) 0.3275(3) 0.0317(3) 0.0186(8) Uani 1 1 d .
C16 C -0.1104(4) 0.3756(3) -0.0668(3) 0.0237(9) Uani 1 1 d .
H13 H -0.1789 0.3896 -0.1019 0.028 Uiso 1 1 calc R
C17 C -0.0219(4) 0.4019(3) -0.1116(3) 0.0220(9) Uani 1 1 d .
H14 H -0.0303 0.4356 -0.1767 0.026 Uiso 1 1 calc R
O5 O 0.1847(2) 0.3098(2) 0.0885(2) 0.0188(6) Uani 1 1 d .
O6 O 0.0126(2) 0.2731(2) 0.1780(2) 0.0169(5) Uani 1 1 d .
C18 C -0.2007(4) 0.3030(4) 0.0742(3) 0.0242(9) Uani 1 1 d .
H15 H -0.2659 0.3223 0.0336 0.029 Uiso 1 1 calc R
N3 N -0.2102(3) 0.2582(3) 0.1601(3) 0.0241(8) Uani 1 1 d .
O7 O -0.3195(3) 0.2444(3) 0.1665(3) 0.0341(8) Uani 1 1 d .
C19 C -0.3445(4) 0.2108(4) 0.2658(4) 0.0316(10) Uani 1 1 d .
H16 H -0.4273 0.2181 0.2725 0.038 Uiso 1 1 calc R
H17 H -0.3352 0.2622 0.3161 0.038 Uiso 1 1 calc R
C20 C -0.2662(4) 0.0907(4) 0.2907(4) 0.0293(10) Uani 1 1 d .
H18 H -0.3103 0.0414 0.2852 0.035 Uiso 1 1 calc R
H19 H -0.1976 0.0641 0.2408 0.035 Uiso 1 1 calc R
O8 O -0.2265(3) 0.0833(3) 0.3913(3) 0.0288(7) Uani 1 1 d .
N4 N -0.1415(3) 0.1312(3) 0.3940(3) 0.0213(7) Uani 1 1 d .
C21 C -0.1134(4) 0.1312(3) 0.4859(3) 0.0241(9) Uani 1 1 d .
H20 H -0.1562 0.1065 0.5366 0.029 Uiso 1 1 calc R
C22 C -0.0232(3) 0.1649(3) 0.5199(3) 0.0191(8) Uani 1 1 d .
C23 C 0.0633(3) 0.1808(3) 0.4546(3) 0.0184(8) Uani 1 1 d .
C24 C 0.1522(3) 0.2036(3) 0.4995(3) 0.0188(8) Uani 1 1 d .
C25 C 0.1532(4) 0.2153(3) 0.6026(3) 0.0233(9) Uani 1 1 d .
H21 H 0.2132 0.2326 0.6302 0.028 Uiso 1 1 calc R
C26 C 0.0646(4) 0.2013(4) 0.6669(3) 0.0272(9) Uani 1 1 d .
H22 H 0.0639 0.2103 0.7382 0.033 Uiso 1 1 calc R
C27 C -0.0202(4) 0.1748(4) 0.6271(3) 0.0257(9) Uani 1 1 d .
H23 H -0.0782 0.1627 0.6712 0.031 Uiso 1 1 calc R
O9 O 0.0685(2) 0.1719(2) 0.3543(2) 0.0180(6) Uani 1 1 d .
O10 O 0.2368(2) 0.2115(2) 0.4284(2) 0.0187(6) Uani 1 1 d .
C28 C 0.3428(4) 0.2102(4) 0.4691(3) 0.0273(9) Uani 1 1 d .
H24 H 0.3249 0.2790 0.5087 0.041 Uiso 1 1 calc R
H25 H 0.4007 0.2060 0.4132 0.041 Uiso 1 1 calc R
H26 H 0.3745 0.1448 0.5130 0.041 Uiso 1 1 calc R
O11 O 0.3747(2) 0.4023(2) 0.1421(2) 0.0225(6) Uani 1 1 d .
O12 O 0.2994(2) 0.3340(2) 0.2730(2) 0.0222(6) Uani 1 1 d .
C29 C 0.3467(4) 0.3974(3) 0.2358(3) 0.0211(8) Uani 1 1 d .
C30 C 0.3712(4) 0.4747(4) 0.3069(3) 0.0310(10) Uani 1 1 d .
H27 H 0.3245 0.5529 0.2904 0.046 Uiso 1 1 calc R
H28 H 0.4547 0.4618 0.2994 0.046 Uiso 1 1 calc R
H29 H 0.3504 0.4596 0.3771 0.046 Uiso 1 1 calc R
O13 O 0.1854(2) 0.0566(2) 0.1632(2) 0.0216(6) Uani 1 1 d .
O14 O 0.0073(3) 0.0494(2) 0.1924(2) 0.0259(7) Uani 1 1 d .
C31 C 0.1110(4) 0.0133(4) 0.1528(3) 0.0249(9) Uani 1 1 d .
C32 C 0.1456(5) -0.0902(5) 0.0895(5) 0.0572(19) Uani 1 1 d .
H30 H 0.0797 -0.1146 0.0897 0.086 Uiso 1 1 calc R
H31 H 0.2128 -0.1498 0.1175 0.086 Uiso 1 1 calc R
H32 H 0.1671 -0.0745 0.0198 0.086 Uiso 1 1 calc R
O15 O -0.1420(3) 0.3680(2) 0.3509(3) 0.0298(7) Uani 1 1 d .
O16 O -0.3319(3) 0.4401(3) 0.3645(3) 0.0422(9) Uani 1 1 d .
O17 O -0.2346(3) 0.5473(3) 0.3702(3) 0.0382(8) Uani 1 1 d .
N5 N -0.2383(3) 0.4532(3) 0.3619(3) 0.0256(8) Uani 1 1 d .
O18 O 0.0641(2) 0.3991(2) 0.3148(2) 0.0230(6) Uani 1 1 d .
H33 H -0.0014 0.3951 0.3294 0.034 Uiso 1 1 calc R
C33 C 0.0772(4) 0.4814(4) 0.3785(4) 0.0288(10) Uani 1 1 d .
H34 H 0.1245 0.4440 0.4349 0.043 Uiso 1 1 calc R
H35 H -0.0002 0.5331 0.4054 0.043 Uiso 1 1 calc R
H36 H 0.1163 0.5236 0.3388 0.043 Uiso 1 1 calc R
O19 O -0.4893(3) 0.6946(3) 0.3774(3) 0.0378(8) Uani 1 1 d .
H37 H -0.4209 0.6454 0.3750 0.057 Uiso 1 1 calc R
C34 C -0.5559(5) 0.6734(4) 0.4597(4) 0.0381(12) Uani 1 1 d .
H38 H -0.5172 0.6709 0.5225 0.057 Uiso 1 1 calc R
H39 H -0.5626 0.6011 0.4491 0.057 Uiso 1 1 calc R
H40 H -0.6342 0.7333 0.4649 0.057 Uiso 1 1 calc R

loop_
_atom_site_aniso_label
_atom_site_aniso_U_11
_atom_site_aniso_U_22
_atom_site_aniso_U_33
_atom_site_aniso_U_23
_atom_site_aniso_U_13
_atom_site_aniso_U_12
Y1 0.01357(19) 0.01587(18) 0.01434(18) 0.00346(13) -0.00049(13) -0.00735(14)
Zn1 0.0179(2) 0.0175(2) 0.0161(2) 0.00491(17) 0.00005(17) -0.00927(18)
Zn2 0.0151(2) 0.0197(2) 0.0216(2) 0.00058(18) 0.00017(17) -0.00844(19)
C1 0.0159(19) 0.0196(19) 0.0137(18) -0.0034(14) 0.0005(14) -0.0088(16)
C2 0.0160(19) 0.0136(17) 0.0191(19) 0.0010(14) -0.0006(14) -0.0075(15)
C3 0.0144(19) 0.0157(18) 0.0198(19) -0.0009(15) -0.0001(15) -0.0072(15)
C4 0.023(2) 0.0179(19) 0.020(2) 0.0023(15) -0.0042(16) -0.0086(17)
C5 0.015(2) 0.020(2) 0.026(2) -0.0014(16) -0.0047(16) -0.0047(16)
C6 0.019(2) 0.022(2) 0.022(2) -0.0053(16) 0.0026(15) -0.0103(17)
O1 0.0163(14) 0.0179(14) 0.0228(15) 0.0070(11) 0.0015(11) -0.0056(11)
O2 0.0128(13) 0.0149(13) 0.0222(14) 0.0054(11) 0.0030(10) -0.0029(11)
C7 0.026(2) 0.025(2) 0.034(3) 0.0119(19) 0.0081(19) -0.0044(19)
C8 0.0145(19) 0.026(2) 0.0192(19) -0.0037(16) 0.0010(15) -0.0106(17)
N1 0.0235(18) 0.0228(17) 0.0149(16) 0.0028(13) 0.0021(13) -0.0150(15)
O3 0.0339(17) 0.0255(15) 0.0168(14) 0.0020(12) 0.0025(12) -0.0178(13)
C9 0.031(2) 0.027(2) 0.023(2) 0.0054(17) -0.0011(17) -0.0184(19)
C10 0.037(2) 0.028(2) 0.019(2) 0.0035(17) 0.0013(17) -0.025(2)
O4 0.0302(17) 0.0287(16) 0.0248(16) 0.0121(13) -0.0001(13) -0.0153(14)
N2 0.0267(19) 0.0154(16) 0.0161(16) 0.0050(13) 0.0048(13) -0.0089(14)
C11 0.030(2) 0.0147(18) 0.0133(18) 0.0042(14) -0.0044(16) -0.0078(17)
C12 0.023(2) 0.0149(18) 0.0154(19) -0.0016(14) -0.0020(15) -0.0049(16)
C13 0.019(2) 0.0116(17) 0.0172(19) -0.0004(14) -0.0041(15) -0.0038(15)
C14 0.019(2) 0.0107(17) 0.0156(18) -0.0025(14) -0.0004(15) -0.0022(15)
C15 0.016(2) 0.0183(19) 0.022(2) 0.0000(15) -0.0070(15) -0.0066(16)
C16 0.024(2) 0.021(2) 0.024(2) -0.0005(16) -0.0101(17) -0.0050(17)
C17 0.028(2) 0.0170(19) 0.019(2) 0.0043(15) -0.0071(17) -0.0062(17)
O5 0.0161(14) 0.0234(14) 0.0178(14) 0.0043(11) -0.0010(11) -0.0087(12)
O6 0.0160(14) 0.0188(13) 0.0170(13) 0.0056(11) -0.0026(10) -0.0079(11)
C18 0.017(2) 0.026(2) 0.030(2) -0.0056(18) -0.0070(17) -0.0078(18)
N3 0.0169(18) 0.0286(19) 0.030(2) -0.0030(16) -0.0015(14) -0.0117(15)
O7 0.0191(16) 0.049(2) 0.041(2) 0.0055(16) -0.0067(14) -0.0191(15)
C19 0.018(2) 0.041(3) 0.038(3) -0.002(2) 0.0033(19) -0.015(2)
C20 0.025(2) 0.036(3) 0.035(3) -0.012(2) 0.0045(19) -0.021(2)
O8 0.0274(16) 0.0323(17) 0.0359(18) 0.0000(14) 0.0024(13) -0.0227(14)
N4 0.0169(17) 0.0193(17) 0.030(2) -0.0017(14) 0.0057(14) -0.0111(14)
C21 0.022(2) 0.022(2) 0.029(2) -0.0010(17) 0.0084(17) -0.0100(17)
C22 0.018(2) 0.0175(19) 0.019(2) 0.0019(15) 0.0032(15) -0.0056(16)
C23 0.021(2) 0.0157(18) 0.0175(19) 0.0014(15) 0.0001(15) -0.0061(16)
C24 0.022(2) 0.0179(19) 0.0158(19) 0.0054(15) -0.0019(15) -0.0070(16)
C25 0.027(2) 0.023(2) 0.020(2) 0.0016(16) -0.0013(16) -0.0098(18)
C26 0.030(2) 0.034(2) 0.016(2) -0.0036(18) 0.0029(17) -0.011(2)
C27 0.028(2) 0.030(2) 0.020(2) 0.0016(17) 0.0070(17) -0.0144(19)
O9 0.0174(14) 0.0205(14) 0.0182(14) 0.0044(11) -0.0015(11) -0.0099(11)
O10 0.0192(14) 0.0253(15) 0.0161(14) 0.0040(11) -0.0022(11) -0.0135(12)
C28 0.027(2) 0.036(2) 0.025(2) 0.0038(19) -0.0029(18) -0.018(2)
O11 0.0250(15) 0.0265(15) 0.0207(15) 0.0038(12) -0.0002(12) -0.0153(13)
O12 0.0270(16) 0.0275(15) 0.0189(14) 0.0040(12) 0.0011(12) -0.0187(13)
C29 0.023(2) 0.021(2) 0.021(2) 0.0029(16) -0.0034(16) -0.0097(17)
C30 0.043(3) 0.038(3) 0.026(2) -0.0022(19) 0.001(2) -0.032(2)
O13 0.0188(15) 0.0220(15) 0.0257(16) -0.0035(12) 0.0029(11) -0.0103(12)
O14 0.0238(16) 0.0261(16) 0.0305(17) -0.0049(13) 0.0068(13) -0.0137(13)
C31 0.024(2) 0.026(2) 0.027(2) -0.0057(17) 0.0048(17) -0.0135(19)
C32 0.035(3) 0.049(3) 0.093(5) -0.042(3) 0.030(3) -0.026(3)
O15 0.0196(16) 0.0235(16) 0.044(2) -0.0086(14) 0.0010(13) -0.0054(13)
O16 0.0219(17) 0.045(2) 0.060(3) 0.0012(18) 0.0051(16) -0.0154(16)
O17 0.042(2) 0.0221(16) 0.049(2) -0.0054(15) -0.0074(17) -0.0099(15)
N5 0.025(2) 0.0243(19) 0.0254(19) -0.0024(15) 0.0046(15) -0.0075(16)
O18 0.0229(15) 0.0204(14) 0.0273(16) -0.0008(12) 0.0018(12) -0.0108(12)
C33 0.032(3) 0.025(2) 0.028(2) -0.0048(18) -0.0029(19) -0.0098(19)
O19 0.0362(19) 0.0286(18) 0.039(2) 0.0055(15) 0.0026(15) -0.0028(15)
C34 0.042(3) 0.036(3) 0.037(3) 0.001(2) 0.001(2) -0.015(2)

loop_
_atom_type_symbol
_atom_type_description
_atom_type_scat_dispersion_real
_atom_type_scat_dispersion_imag
_atom_type_scat_source
C C 0.0033 0.0016 'International Tables Vol C Tables 4.2.6.8 and 6.1.1.4'
H H 0.0000 0.0000 'International Tables Vol C Tables 4.2.6.8 and 6.1.1.4'
N N 0.0061 0.0033 'International Tables Vol C Tables 4.2.6.8 and 6.1.1.4'
O O 0.0106 0.0060 'International Tables Vol C Tables 4.2.6.8 and 6.1.1.4'
Y Y -2.7962 3.5667 'International Tables Vol C Tables 4.2.6.8 and 6.1.1.4'
Zn Zn 0.2839 1.4301 'International Tables Vol C Tables 4.2.6.8 and 6.1.1.4'

loop_
_geom_angle_atom_site_label_1
_geom_angle_atom_site_label_2
_geom_angle_atom_site_label_3
_geom_angle
O5 Y1 O6 67.05(9)
O5 Y1 O9 136.00(9)
O6 Y1 O9 69.01(10)
O5 Y1 O12 79.63(10)
O6 Y1 O12 127.00(10)
O9 Y1 O12 127.61(10)
O5 Y1 O1 64.89(9)
O6 Y1 O1 123.24(10)
O9 Y1 O1 149.40(9)
O12 Y1 O1 70.55(10)
O5 Y1 O13 92.13(10)
O6 Y1 O13 72.23(10)
O9 Y1 O13 76.61(10)
O12 Y1 O13 151.42(10)
O1 Y1 O13 81.14(10)
O5 Y1 O10 148.08(9)
O6 Y1 O10 125.24(9)
O9 Y1 O10 63.72(9)
O12 Y1 O10 69.93(9)
O1 Y1 O10 111.52(10)
O13 Y1 O10 119.26(10)
O5 Y1 O2 125.84(9)
O6 Y1 O2 140.26(9)
O9 Y1 O2 90.43(9)
O12 Y1 O2 92.62(10)
O1 Y1 O2 62.08(9)
O13 Y1 O2 70.02(10)
O10 Y1 O2 66.49(9)
O5 Y1 Zn1 34.06(7)
O6 Y1 Zn1 100.90(7)
O9 Y1 Zn1 169.80(7)
O12 Y1 Zn1 59.28(7)
O1 Y1 Zn1 35.53(7)
O13 Y1 Zn1 99.28(7)
O10 Y1 Zn1 125.81(7)
O2 Y1 Zn1 96.97(7)
O5 Y1 Zn2 100.69(7)
O6 Y1 Zn2 34.06(7)
O9 Y1 Zn2 36.08(7)
O12 Y1 Zn2 144.02(7)
O1 Y1 Zn2 142.44(7)
O13 Y1 Zn2 64.24(7)
O10 Y1 Zn2 98.45(6)
O2 Y1 Zn2 114.40(7)
Zn1 Y1 Zn2 133.73(2)
O11 Zn1 O5 103.52(12)
O11 Zn1 O1 101.21(12)
O5 Zn1 O1 76.65(11)
O11 Zn1 N1 107.86(13)
O5 Zn1 N1 146.89(12)
O1 Zn1 N1 87.07(12)
O11 Zn1 N2 105.92(13)
O5 Zn1 N2 85.45(12)
O1 Zn1 N2 150.32(12)
N1 Zn1 N2 95.75(13)
O11 Zn1 Y1 89.25(9)
O5 Zn1 Y1 40.06(8)
O1 Zn1 Y1 42.48(8)
N1 Zn1 Y1 129.43(9)
N2 Zn1 Y1 125.46(10)
O6 Zn2 O14 91.80(12)
O6 Zn2 O9 79.93(11)
O14 Zn2 O9 92.45(12)
O6 Zn2 N4 163.45(12)
O14 Zn2 N4 95.83(13)
O9 Zn2 N4 85.08(12)
O6 Zn2 N3 86.19(12)
O14 Zn2 N3 92.72(13)
O9 Zn2 N3 165.33(12)
N4 Zn2 N3 108.03(14)
O6 Zn2 O15 82.01(12)
O14 Zn2 O15 171.56(11)
O9 Zn2 O15 80.85(11)
N4 Zn2 O15 88.75(13)
N3 Zn2 O15 92.59(13)
O6 Zn2 Y1 40.25(7)
O14 Zn2 Y1 84.60(8)
O9 Zn2 Y1 41.07(8)
N4 Zn2 Y1 125.93(10)
N3 Zn2 Y1 126.00(10)
O15 Zn2 Y1 86.97(8)
C2 C1 C6 119.1(4)
C2 C1 C8 123.2(4)
C6 C1 C8 117.5(3)
O1 C2 C1 124.3(3)
O1 C2 C3 117.4(3)
C1 C2 C3 118.2(3)
C4 C3 O2 125.2(4)
C4 C3 C2 122.3(4)
O2 C3 C2 112.5(3)
C3 C4 C5 118.8(4)
C3 C4 H1 120.6
C5 C4 H1 120.6
C6 C5 C4 120.3(4)
C6 C5 H2 119.8
C4 C5 H2 119.8
C5 C6 C1 121.3(4)
C5 C6 H3 119.4
C1 C6 H3 119.4
C2 O1 Zn1 128.8(2)
C2 O1 Y1 128.0(2)
Zn1 O1 Y1 102.00(11)
C3 O2 C7 116.3(3)
C3 O2 Y1 120.0(2)
C7 O2 Y1 120.7(2)
O2 C7 H4 109.5
O2 C7 H5 109.5
H4 C7 H5 109.5
O2 C7 H6 109.5
H4 C7 H6 109.5
H5 C7 H6 109.5
N1 C8 C1 125.5(4)
N1 C8 H7 117.3
C1 C8 H7 117.3
C8 N1 O3 109.5(3)
C8 N1 Zn1 127.8(3)
O3 N1 Zn1 119.9(2)
C9 O3 N1 113.3(3)
O3 C9 C10 116.7(3)
O3 C9 H8 108.1
C10 C9 H8 108.1
O3 C9 H9 108.1
C10 C9 H9 108.1
H8 C9 H9 107.3
O4 C10 C9 112.2(3)
O4 C10 H10 109.2
C9 C10 H10 109.2
O4 C10 H11 109.2
C9 C10 H11 109.2
H10 C10 H11 107.9
N2 O4 C10 110.6(3)
C11 N2 O4 110.0(3)
C11 N2 Zn1 127.7(3)
O4 N2 Zn1 122.2(2)
N2 C11 C12 125.0(4)
N2 C11 H12 117.5
C12 C11 H12 117.5
C13 C12 C17 119.1(4)
C13 C12 C11 123.1(4)
C17 C12 C11 117.6(4)
O5 C13 C12 124.1(4)
O5 C13 C14 115.1(3)
C12 C13 C14 120.7(4)
O6 C14 C15 124.6(4)
O6 C14 C13 116.4(3)
C15 C14 C13 119.0(4)
C14 C15 C16 119.1(4)
C14 C15 C18 123.2(4)
C16 C15 C18 117.7(4)
C17 C16 C15 121.2(4)
C17 C16 H13 119.4
C15 C16 H13 119.4
C16 C17 C12 120.6(4)
C16 C17 H14 119.7
C12 C17 H14 119.7
C13 O5 Zn1 130.8(3)
C13 O5 Y1 120.8(2)
Zn1 O5 Y1 105.88(11)
C14 O6 Zn2 130.9(2)
C14 O6 Y1 119.1(2)
Zn2 O6 Y1 105.69(11)
N3 C18 C15 127.7(4)
N3 C18 H15 116.2
C15 C18 H15 116.2
C18 N3 O7 107.6(3)
C18 N3 Zn2 125.4(3)
O7 N3 Zn2 126.6(3)
C19 O7 N3 110.8(3)
O7 C19 C20 113.5(4)
O7 C19 H16 108.9
C20 C19 H16 108.9
O7 C19 H17 108.9
C20 C19 H17 108.9
H16 C19 H17 107.7
O8 C20 C19 111.3(4)
O8 C20 H18 109.4
C19 C20 H18 109.4
O8 C20 H19 109.4
C19 C20 H19 109.4
H18 C20 H19 108.0
N4 O8 C20 110.1(3)
C21 N4 O8 109.2(3)
C21 N4 Zn2 125.3(3)
O8 N4 Zn2 125.5(3)
N4 C21 C22 126.6(4)
N4 C21 H20 116.7
C22 C21 H20 116.7
C23 C22 C27 119.7(4)
C23 C22 C21 123.8(4)
C27 C22 C21 116.3(4)
O9 C23 C22 123.9(4)
O9 C23 C24 118.6(3)
C22 C23 C24 117.5(4)
C25 C24 O10 124.9(4)
C25 C24 C23 122.5(4)
O10 C24 C23 112.7(3)
C24 C25 C26 119.4(4)
C24 C25 H21 120.3
C26 C25 H21 120.3
C27 C26 C25 120.1(4)
C27 C26 H22 120.0
C25 C26 H22 120.0
C26 C27 C22 120.8(4)
C26 C27 H23 119.6
C22 C27 H23 119.6
C23 O9 Zn2 125.2(2)
C23 O9 Y1 125.1(2)
Zn2 O9 Y1 102.86(11)
C24 O10 C28 115.6(3)
C24 O10 Y1 118.3(2)
C28 O10 Y1 126.0(2)
O10 C28 H24 109.5
O10 C28 H25 109.5
H24 C28 H25 109.5
O10 C28 H26 109.5
H24 C28 H26 109.5
H25 C28 H26 109.5
C29 O11 Zn1 118.3(3)
C29 O12 Y1 146.5(3)
O12 C29 O11 124.7(4)
O12 C29 C30 118.0(4)
O11 C29 C30 117.3(4)
C29 C30 H27 109.5
C29 C30 H28 109.5
H27 C30 H28 109.5
C29 C30 H29 109.5
H27 C30 H29 109.5
H28 C30 H29 109.5
C31 O13 Y1 139.1(3)
C31 O14 Zn2 125.7(3)
O14 C31 O13 125.9(4)
O14 C31 C32 115.3(4)
O13 C31 C32 118.8(4)
C31 C32 H30 109.5
C31 C32 H31 109.5
H30 C32 H31 109.5
C31 C32 H32 109.5
H30 C32 H32 109.5
H31 C32 H32 109.5
N5 O15 Zn2 136.7(3)
O16 N5 O17 121.8(4)
O16 N5 O15 119.6(4)
O17 N5 O15 118.6(4)
C33 O18 H33 109.5
O18 C33 H34 109.5
O18 C33 H35 109.5
H34 C33 H35 109.5
O18 C33 H36 109.5
H34 C33 H36 109.5
H35 C33 H36 109.5
C34 O19 H37 109.5
O19 C34 H38 109.5
O19 C34 H39 109.5
H38 C34 H39 109.5
O19 C34 H40 109.5
H38 C34 H40 109.5
H39 C34 H40 109.5

loop_
_geom_bond_atom_site_label_1
_geom_bond_atom_site_label_2
_geom_bond_distance
Y1 O5 2.303(3)
Y1 O6 2.333(3)
Y1 O9 2.343(3)
Y1 O12 2.353(3)
Y1 O1 2.376(3)
Y1 O13 2.401(3)
Y1 O10 2.542(3)
Y1 O2 2.574(3)
Y1 Zn1 3.4418(13)
Y1 Zn2 3.4770(16)
Zn1 O11 1.996(3)
Zn1 O5 2.004(3)
Zn1 O1 2.045(3)
Zn1 N1 2.074(3)
Zn1 N2 2.118(3)
Zn2 O6 2.023(3)
Zn2 O14 2.032(3)
Zn2 O9 2.100(3)
Zn2 N4 2.123(3)
Zn2 N3 2.166(4)
Zn2 O15 2.296(3)
C1 C2 1.400(5)
C1 C6 1.414(6)
C1 C8 1.454(5)
C2 O1 1.320(5)
C2 C3 1.413(5)
C3 C4 1.370(5)
C3 O2 1.395(5)
C4 C5 1.409(6)
C4 H1 0.9500
C5 C6 1.363(6)
C5 H2 0.9500
C6 H3 0.9500
O2 C7 1.442(5)
C7 H4 0.9800
C7 H5 0.9800
C7 H6 0.9800
C8 N1 1.282(5)
C8 H7 0.9500
N1 O3 1.429(4)
O3 C9 1.420(5)
C9 C10 1.509(6)
C9 H8 0.9900
C9 H9 0.9900
C10 O4 1.431(5)
C10 H10 0.9900
C10 H11 0.9900
O4 N2 1.421(4)
N2 C11 1.287(5)
C11 C12 1.457(6)
C11 H12 0.9500
C12 C13 1.403(5)
C12 C17 1.410(6)
C13 O5 1.323(5)
C13 C14 1.415(6)
C14 O6 1.313(5)
C14 C15 1.408(5)
C15 C16 1.422(6)
C15 C18 1.448(6)
C16 C17 1.360(6)
C16 H13 0.9500
C17 H14 0.9500
C18 N3 1.281(6)
C18 H15 0.9500
N3 O7 1.427(4)
O7 C19 1.424(6)
C19 C20 1.522(7)
C19 H16 0.9900
C19 H17 0.9900
C20 O8 1.437(6)
C20 H18 0.9900
C20 H19 0.9900
O8 N4 1.412(4)
N4 C21 1.286(6)
C21 C22 1.445(6)
C21 H20 0.9500
C22 C23 1.401(5)
C22 C27 1.427(6)
C23 O9 1.327(5)
C23 C24 1.412(6)
C24 C25 1.374(6)
C24 O10 1.388(5)
C25 C26 1.403(6)
C25 H21 0.9500
C26 C27 1.362(6)
C26 H22 0.9500
C27 H23 0.9500
O10 C28 1.446(5)
C28 H24 0.9800
C28 H25 0.9800
C28 H26 0.9800
O11 C29 1.269(5)
O12 C29 1.250(5)
C29 C30 1.509(6)
C30 H27 0.9800
C30 H28 0.9800
C30 H29 0.9800
O13 C31 1.263(5)
O14 C31 1.263(5)
C31 C32 1.489(6)
C32 H30 0.9800
C32 H31 0.9800
C32 H32 0.9800
O15 N5 1.275(5)
O16 N5 1.232(5)
O17 N5 1.239(5)
O18 C33 1.430(5)
O18 H33 0.8400
C33 H34 0.9800
C33 H35 0.9800
C33 H36 0.9800
O19 C34 1.404(6)
O19 H37 0.8400
C34 H38 0.9800
C34 H39 0.9800
C34 H40 0.9800

loop_
_geom_torsion_atom_site_label_1
_geom_torsion_atom_site_label_2
_geom_torsion_atom_site_label_3
_geom_torsion_atom_site_label_4
_geom_torsion
O5 Y1 Zn1 O11 112.27(15)
O6 Y1 Zn1 O11 118.70(11)
O9 Y1 Zn1 O11 126.9(4)
O12 Y1 Zn1 O11 -8.06(12)
O1 Y1 Zn1 O11 -107.60(15)
O13 Y1 Zn1 O11 -167.77(11)
O10 Y1 Zn1 O11 -31.01(11)
O2 Y1 Zn1 O11 -96.97(11)
Zn2 Y1 Zn1 O11 129.17(9)
O6 Y1 Zn1 O5 6.43(14)
O9 Y1 Zn1 O5 14.6(4)
O12 Y1 Zn1 O5 -120.34(15)
O1 Y1 Zn1 O5 140.13(18)
O13 Y1 Zn1 O5 79.96(14)
O10 Y1 Zn1 O5 -143.28(15)
O2 Y1 Zn1 O5 150.76(14)
Zn2 Y1 Zn1 O5 16.90(12)
O5 Y1 Zn1 O1 -140.13(18)
O6 Y1 Zn1 O1 -133.71(14)
O9 Y1 Zn1 O1 -125.5(4)
O12 Y1 Zn1 O1 99.53(15)
O13 Y1 Zn1 O1 -60.18(14)
O10 Y1 Zn1 O1 76.58(15)
O2 Y1 Zn1 O1 10.63(13)
Zn2 Y1 Zn1 O1 -123.24(12)
O5 Y1 Zn1 N1 -135.00(17)
O6 Y1 Zn1 N1 -128.57(14)
O9 Y1 Zn1 N1 -120.4(4)
O12 Y1 Zn1 N1 104.66(15)
O1 Y1 Zn1 N1 5.13(16)
O13 Y1 Zn1 N1 -55.05(14)
O10 Y1 Zn1 N1 81.72(15)
O2 Y1 Zn1 N1 15.76(14)
Zn2 Y1 Zn1 N1 -118.10(12)
O5 Y1 Zn1 N2 3.15(16)
O6 Y1 Zn1 N2 9.58(13)
O9 Y1 Zn1 N2 17.8(4)
O12 Y1 Zn1 N2 -117.18(14)
O1 Y1 Zn1 N2 143.29(16)
O13 Y1 Zn1 N2 83.11(13)
O10 Y1 Zn1 N2 -140.13(14)
O2 Y1 Zn1 N2 153.91(13)
Zn2 Y1 Zn1 N2 20.05(12)
O5 Y1 Zn2 O6 -9.04(14)
O9 Y1 Zn2 O6 160.73(17)
O12 Y1 Zn2 O6 77.98(17)
O1 Y1 Zn2 O6 -71.46(16)
O13 Y1 Zn2 O6 -96.23(15)
O10 Y1 Zn2 O6 145.28(14)
O2 Y1 Zn2 O6 -146.78(14)
Zn1 Y1 Zn2 O6 -18.58(12)
O5 Y1 Zn2 O14 90.20(12)
O6 Y1 Zn2 O14 99.25(15)
O9 Y1 Zn2 O14 -100.02(15)
O12 Y1 Zn2 O14 177.23(15)
O1 Y1 Zn2 O14 27.79(14)
O13 Y1 Zn2 O14 3.02(12)
O10 Y1 Zn2 O14 -115.47(11)
O2 Y1 Zn2 O14 -47.53(12)
Zn1 Y1 Zn2 O14 80.67(10)
O5 Y1 Zn2 O9 -169.77(13)
O6 Y1 Zn2 O9 -160.73(17)
O12 Y1 Zn2 O9 -82.75(17)
O1 Y1 Zn2 O9 127.81(16)
O13 Y1 Zn2 O9 103.04(14)
O10 Y1 Zn2 O9 -15.45(13)
O2 Y1 Zn2 O9 52.49(13)
Zn1 Y1 Zn2 O9 -179.31(11)
O5 Y1 Zn2 N4 -176.50(13)
O6 Y1 Zn2 N4 -167.46(17)
O9 Y1 Zn2 N4 -6.73(16)
O12 Y1 Zn2 N4 -89.48(16)
O1 Y1 Zn2 N4 121.09(16)
O13 Y1 Zn2 N4 96.31(14)
O10 Y1 Zn2 N4 -22.18(13)
O2 Y1 Zn2 N4 45.77(13)
Zn1 Y1 Zn2 N4 173.96(11)
O5 Y1 Zn2 N3 0.77(14)
O6 Y1 Zn2 N3 9.81(16)
O9 Y1 Zn2 N3 170.54(16)
O12 Y1 Zn2 N3 87.79(17)
O1 Y1 Zn2 N3 -61.64(16)
O13 Y1 Zn2 N3 -86.42(14)
O10 Y1 Zn2 N3 155.09(13)
O2 Y1 Zn2 N3 -136.96(14)
Zn1 Y1 Zn2 N3 -8.77(12)
O5 Y1 Zn2 O15 -90.24(12)
O6 Y1 Zn2 O15 -81.20(15)
O9 Y1 Zn2 O15 79.53(15)
O12 Y1 Zn2 O15 -3.22(15)
O1 Y1 Zn2 O15 -152.65(14)
O13 Y1 Zn2 O15 -177.43(12)
O10 Y1 Zn2 O15 64.08(11)
O2 Y1 Zn2 O15 132.03(11)
Zn1 Y1 Zn2 O15 -99.78(9)
C6 C1 C2 O1 -175.0(3)
C8 C1 C2 O1 -1.1(6)
C6 C1 C2 C3 1.2(5)
C8 C1 C2 C3 175.1(3)
O1 C2 C3 C4 176.2(4)
C1 C2 C3 C4 -0.2(6)
O1 C2 C3 O2 -3.5(5)
C1 C2 C3 O2 -180.0(3)
O2 C3 C4 C5 179.5(3)
C2 C3 C4 C5 -0.2(6)
C3 C4 C5 C6 -0.4(6)
C4 C5 C6 C1 1.4(6)
C2 C1 C6 C5 -1.8(6)
C8 C1 C6 C5 -176.1(4)
C1 C2 O1 Zn1 -17.0(5)
C3 C2 O1 Zn1 166.8(3)
C1 C2 O1 Y1 178.3(3)
C3 C2 O1 Y1 2.2(5)
O11 Zn1 O1 C2 -91.4(3)
O5 Zn1 O1 C2 167.2(3)
N1 Zn1 O1 C2 16.3(3)
N2 Zn1 O1 C2 112.8(4)
Y1 Zn1 O1 C2 -167.7(4)
O11 Zn1 O1 Y1 76.33(13)
O5 Zn1 O1 Y1 -25.09(11)
N1 Zn1 O1 Y1 -176.03(13)
N2 Zn1 O1 Y1 -79.5(3)
O5 Y1 O1 C2 -168.8(3)
O6 Y1 O1 C2 -134.1(3)
O9 Y1 O1 C2 -28.6(4)
O12 Y1 O1 C2 103.8(3)
O13 Y1 O1 C2 -72.2(3)
O10 Y1 O1 C2 45.8(3)
O2 Y1 O1 C2 -0.2(3)
Zn1 Y1 O1 C2 167.8(4)
Zn2 Y1 O1 C2 -94.7(3)
O5 Y1 O1 Zn1 23.36(10)
O6 Y1 O1 Zn1 58.07(15)
O9 Y1 O1 Zn1 163.55(14)
O12 Y1 O1 Zn1 -64.04(12)
O13 Y1 O1 Zn1 119.94(13)
O10 Y1 O1 Zn1 -122.01(11)
O2 Y1 O1 Zn1 -168.04(15)
Zn2 Y1 O1 Zn1 97.48(12)
C4 C3 O2 C7 -15.7(6)
C2 C3 O2 C7 164.0(4)
C4 C3 O2 Y1 -176.3(3)
C2 C3 O2 Y1 3.5(4)
O5 Y1 O2 C3 10.9(3)
O6 Y1 O2 C3 107.6(3)
O9 Y1 O2 C3 164.1(3)
O12 Y1 O2 C3 -68.2(3)
O1 Y1 O2 C3 -1.8(2)
O13 Y1 O2 C3 88.6(3)
O10 Y1 O2 C3 -134.9(3)
Zn1 Y1 O2 C3 -8.8(3)
Zn2 Y1 O2 C3 136.3(2)
O5 Y1 O2 C7 -148.8(3)
O6 Y1 O2 C7 -52.1(3)
O9 Y1 O2 C7 4.5(3)
O12 Y1 O2 C7 132.2(3)
O1 Y1 O2 C7 -161.5(3)
O13 Y1 O2 C7 -71.1(3)
O10 Y1 O2 C7 65.4(3)
Zn1 Y1 O2 C7 -168.5(3)
Zn2 Y1 O2 C7 -23.4(3)
C2 C1 C8 N1 16.4(6)
C6 C1 C8 N1 -169.6(4)
C1 C8 N1 O3 -172.7(3)
C1 C8 N1 Zn1 -12.0(6)
O11 Zn1 N1 C8 98.8(3)
O5 Zn1 N1 C8 -61.9(4)
O1 Zn1 N1 C8 -2.0(3)
N2 Zn1 N1 C8 -152.4(3)
Y1 Zn1 N1 C8 -5.5(4)
O11 Zn1 N1 O3 -102.3(3)
O5 Zn1 N1 O3 97.0(3)
O1 Zn1 N1 O3 156.9(3)
N2 Zn1 N1 O3 6.5(3)
Y1 Zn1 N1 O3 153.44(19)
C8 N1 O3 C9 -130.0(4)
Zn1 N1 O3 C9 67.5(4)
N1 O3 C9 C10 -59.1(5)
O3 C9 C10 O4 -52.2(5)
C9 C10 O4 N2 93.5(4)
C10 O4 N2 C11 172.9(3)
C10 O4 N2 Zn1 -10.1(4)
O11 Zn1 N2 C11 -119.5(3)
O5 Zn1 N2 C11 -16.8(3)
O1 Zn1 N2 C11 35.8(5)
N1 Zn1 N2 C11 130.0(3)
Y1 Zn1 N2 C11 -18.8(4)
O11 Zn1 N2 O4 64.0(3)
O5 Zn1 N2 O4 166.8(3)
O1 Zn1 N2 O4 -140.6(3)
N1 Zn1 N2 O4 -46.4(3)
Y1 Zn1 N2 O4 164.8(2)
O4 N2 C11 C12 -176.3(3)
Zn1 N2 C11 C12 6.9(6)
N2 C11 C12 C13 7.9(6)
N2 C11 C12 C17 -177.1(4)
C17 C12 C13 O5 -179.4(3)
C11 C12 C13 O5 -4.5(6)
C17 C12 C13 C14 -0.4(6)
C11 C12 C13 C14 174.5(3)
O5 C13 C14 O6 3.7(5)
C12 C13 C14 O6 -175.5(3)
O5 C13 C14 C15 -177.7(3)
C12 C13 C14 C15 3.2(6)
O6 C14 C15 C16 174.9(3)
C13 C14 C15 C16 -3.7(6)
O6 C14 C15 C18 -3.1(6)
C13 C14 C15 C18 178.3(4)
C14 C15 C16 C17 1.4(6)
C18 C15 C16 C17 179.5(4)
C15 C16 C17 C12 1.5(6)
C13 C12 C17 C16 -2.0(6)
C11 C12 C17 C16 -177.2(4)
C12 C13 O5 Zn1 -14.8(5)
C14 C13 O5 Zn1 166.1(2)
C12 C13 O5 Y1 -174.2(3)
C14 C13 O5 Y1 6.8(4)
O11 Zn1 O5 C13 126.2(3)
O1 Zn1 O5 C13 -135.2(3)
N1 Zn1 O5 C13 -72.6(4)
N2 Zn1 O5 C13 20.9(3)
Y1 Zn1 O5 C13 -161.6(4)
O11 Zn1 O5 Y1 -72.12(14)
O1 Zn1 O5 Y1 26.42(12)
N1 Zn1 O5 Y1 89.0(2)
N2 Zn1 O5 Y1 -177.42(13)
O6 Y1 O5 C13 -9.3(3)
O9 Y1 O5 C13 -12.4(3)
O12 Y1 O5 C13 -147.2(3)
O1 Y1 O5 C13 139.6(3)
O13 Y1 O5 C13 60.4(3)
O10 Y1 O5 C13 -129.6(3)
O2 Y1 O5 C13 127.1(3)
Zn1 Y1 O5 C13 163.9(3)
Zn2 Y1 O5 C13 -3.8(3)
O6 Y1 O5 Zn1 -173.14(15)
O9 Y1 O5 Zn1 -176.31(10)
O12 Y1 O5 Zn1 48.96(12)
O1 Y1 O5 Zn1 -24.29(11)
O13 Y1 O5 Zn1 -103.48(12)
O10 Y1 O5 Zn1 66.5(2)
O2 Y1 O5 Zn1 -36.74(17)
Zn2 Y1 O5 Zn1 -167.66(9)
C15 C14 O6 Zn2 16.2(5)
C13 C14 O6 Zn2 -165.2(2)
C15 C14 O6 Y1 169.2(3)
C13 C14 O6 Y1 -12.2(4)
O14 Zn2 O6 C14 76.3(3)
O9 Zn2 O6 C14 168.5(3)
N4 Zn2 O6 C14 -166.1(4)
N3 Zn2 O6 C14 -16.3(3)
O15 Zn2 O6 C14 -109.5(3)
Y1 Zn2 O6 C14 155.7(4)
O14 Zn2 O6 Y1 -79.45(13)
O9 Zn2 O6 Y1 12.72(11)
N4 Zn2 O6 Y1 38.1(5)
N3 Zn2 O6 Y1 -172.06(13)
O15 Zn2 O6 Y1 94.78(12)
O5 Y1 O6 C14 11.2(2)
O9 Y1 O6 C14 -171.2(3)
O12 Y1 O6 C14 66.8(3)
O1 Y1 O6 C14 -22.9(3)
O13 Y1 O6 C14 -89.1(3)
O10 Y1 O6 C14 157.2(2)
O2 Y1 O6 C14 -107.9(3)
Zn1 Y1 O6 C14 7.3(3)
Zn2 Y1 O6 C14 -159.2(3)
O5 Y1 O6 Zn2 170.34(15)
O9 Y1 O6 Zn2 -12.01(10)
O12 Y1 O6 Zn2 -133.98(11)
O1 Y1 O6 Zn2 136.29(11)
O13 Y1 O6 Zn2 70.08(12)
O10 Y1 O6 Zn2 -43.62(16)
O2 Y1 O6 Zn2 51.31(19)
Zn1 Y1 O6 Zn2 166.44(9)
C14 C15 C18 N3 -3.3(7)
C16 C15 C18 N3 178.7(4)
C15 C18 N3 O7 -176.6(4)
C15 C18 N3 Zn2 -2.7(6)
O6 Zn2 N3 C18 9.4(4)
O14 Zn2 N3 C18 -82.2(4)
O9 Zn2 N3 C18 28.3(7)
N4 Zn2 N3 C18 -179.2(3)
O15 Zn2 N3 C18 91.2(4)
Y1 Zn2 N3 C18 3.1(4)
O6 Zn2 N3 O7 -177.9(3)
O14 Zn2 N3 O7 90.5(3)
O9 Zn2 N3 O7 -159.0(4)
N4 Zn2 N3 O7 -6.6(3)
O15 Zn2 N3 O7 -96.1(3)
Y1 Zn2 N3 O7 175.8(3)
C18 N3 O7 C19 -171.3(4)
Zn2 N3 O7 C19 15.0(5)
N3 O7 C19 C20 -70.9(5)
O7 C19 C20 O8 136.4(4)
C19 C20 O8 N4 -72.7(4)
C20 O8 N4 C21 175.3(3)
C20 O8 N4 Zn2 -2.6(4)
O6 Zn2 N4 C21 -1.1(7)
O14 Zn2 N4 C21 116.0(3)
O9 Zn2 N4 C21 24.0(3)
N3 Zn2 N4 C21 -149.2(3)
O15 Zn2 N4 C21 -56.9(3)
Y1 Zn2 N4 C21 28.4(4)
O6 Zn2 N4 O8 176.5(3)
O14 Zn2 N4 O8 -66.5(3)
O9 Zn2 N4 O8 -158.5(3)
N3 Zn2 N4 O8 28.3(3)
O15 Zn2 N4 O8 120.6(3)
Y1 Zn2 N4 O8 -154.0(2)
O8 N4 C21 C22 174.9(4)
Zn2 N4 C21 C22 -7.2(6)
N4 C21 C22 C23 -13.8(7)
N4 C21 C22 C27 170.4(4)
C27 C22 C23 O9 179.1(4)
C21 C22 C23 O9 3.4(6)
C27 C22 C23 C24 1.4(6)
C21 C22 C23 C24 -174.2(4)
O9 C23 C24 C25 179.4(4)
C22 C23 C24 C25 -2.9(6)
O9 C23 C24 O10 -1.2(5)
C22 C23 C24 O10 176.5(3)
O10 C24 C25 C26 -177.6(4)
C23 C24 C25 C26 1.7(6)
C24 C25 C26 C27 1.0(6)
C25 C26 C27 C22 -2.3(7)
C23 C22 C27 C26 1.1(6)
C21 C22 C27 C26 177.1(4)
C22 C23 O9 Zn2 26.4(5)
C24 C23 O9 Zn2 -156.0(3)
C22 C23 O9 Y1 172.4(3)
C24 C23 O9 Y1 -10.0(5)
O6 Zn2 O9 C23 139.4(3)
O14 Zn2 O9 C23 -129.2(3)
N4 Zn2 O9 C23 -33.5(3)
N3 Zn2 O9 C23 120.3(5)
O15 Zn2 O9 C23 56.0(3)
Y1 Zn2 O9 C23 152.0(3)
O6 Zn2 O9 Y1 -12.51(11)
O14 Zn2 O9 Y1 78.89(12)
N4 Zn2 O9 Y1 174.54(13)
N3 Zn2 O9 Y1 -31.7(5)
O15 Zn2 O9 Y1 -95.94(13)
O5 Y1 O9 C23 -137.5(3)
O6 Y1 O9 C23 -140.6(3)
O12 Y1 O9 C23 -19.4(3)
O1 Y1 O9 C23 99.1(3)
O13 Y1 O9 C23 143.6(3)
O10 Y1 O9 C23 10.9(3)
O2 Y1 O9 C23 74.2(3)
Zn1 Y1 O9 C23 -149.2(3)
Zn2 Y1 O9 C23 -152.0(3)
O5 Y1 O9 Zn2 14.55(19)
O6 Y1 O9 Zn2 11.42(10)
O12 Y1 O9 Zn2 132.62(12)
O1 Y1 O9 Zn2 -108.89(18)
O13 Y1 O9 Zn2 -64.41(11)
O10 Y1 O9 Zn2 162.91(14)
O2 Y1 O9 Zn2 -133.74(11)
Zn1 Y1 O9 Zn2 2.8(5)
C25 C24 O10 C28 12.3(6)
C23 C24 O10 C28 -167.0(3)
C25 C24 O10 Y1 -170.3(3)
C23 C24 O10 Y1 10.4(4)
O5 Y1 O10 C24 125.6(3)
O6 Y1 O10 C24 22.2(3)
O9 Y1 O10 C24 -10.9(2)
O12 Y1 O10 C24 144.0(3)
O1 Y1 O10 C24 -157.7(2)
O13 Y1 O10 C24 -65.9(3)
O2 Y1 O10 C24 -113.8(3)
Zn1 Y1 O10 C24 164.9(2)
Zn2 Y1 O10 C24 -0.8(3)
O5 Y1 O10 C28 -57.3(4)
O6 Y1 O10 C28 -160.7(3)
O9 Y1 O10 C28 166.2(3)
O12 Y1 O10 C28 -38.9(3)
O1 Y1 O10 C28 19.4(3)
O13 Y1 O10 C28 111.2(3)
O2 Y1 O10 C28 63.3(3)
Zn1 Y1 O10 C28 -18.0(3)
Zn2 Y1 O10 C28 176.3(3)
O5 Zn1 O11 C29 46.2(3)
O1 Zn1 O11 C29 -32.6(3)
N1 Zn1 O11 C29 -123.1(3)
N2 Zn1 O11 C29 135.3(3)
Y1 Zn1 O11 C29 8.5(3)
O5 Y1 O12 C29 -12.6(5)
O6 Y1 O12 C29 -63.3(5)
O9 Y1 O12 C29 -154.1(5)
O1 Y1 O12 C29 54.2(5)
O13 Y1 O12 C29 62.5(6)
O10 Y1 O12 C29 177.1(5)
O2 Y1 O12 C29 113.4(5)
Zn1 Y1 O12 C29 16.8(5)
Zn2 Y1 O12 C29 -106.6(5)
Y1 O12 C29 O11 -16.1(8)
Y1 O12 C29 C30 163.2(4)
Zn1 O11 C29 O12 -2.5(6)
Zn1 O11 C29 C30 178.2(3)
O5 Y1 O13 C31 -101.9(4)
O6 Y1 O13 C31 -36.8(4)
O9 Y1 O13 C31 35.1(4)
O12 Y1 O13 C31 -173.9(4)
O1 Y1 O13 C31 -166.0(4)
O10 Y1 O13 C31 84.2(4)
O2 Y1 O13 C31 130.6(4)
Zn1 Y1 O13 C31 -135.3(4)
Zn2 Y1 O13 C31 -1.0(4)
O6 Zn2 O14 C31 32.6(4)
O9 Zn2 O14 C31 -47.4(4)
N4 Zn2 O14 C31 -132.7(4)
N3 Zn2 O14 C31 118.9(4)
O15 Zn2 O14 C31 -10.0(11)
Y1 Zn2 O14 C31 -7.0(4)
Zn2 O14 C31 O13 8.9(7)
Zn2 O14 C31 C32 -171.6(4)
Y1 O13 C31 O14 -3.9(8)
Y1 O13 C31 C32 176.6(4)
O6 Zn2 O15 N5 108.7(4)
O14 Zn2 O15 N5 151.9(7)
O9 Zn2 O15 N5 -170.2(4)
N4 Zn2 O15 N5 -85.0(4)
N3 Zn2 O15 N5 23.0(4)
Y1 Zn2 O15 N5 148.9(4)
Zn2 O15 N5 O16 33.7(6)
Zn2 O15 N5 O17 -146.6(3)
